data_2002450
loop_
_publ_author_name
'Rueter, I'
'Mueller-Buschbaum, Hk'

_publ_section_title
;
Ein neuer Strukturtyp mit flaechenverknuepften Ba O6 Oktaedern: Ba6 Nd2
Al4 O15
;
_journal_name_full
;
Monatshefte fuer Chemie und verwandte Teile anderer Wissenschaften
(109,1978-)
;
_journal_page_first 1069
_journal_page_last 1074
_journal_volume 120
_journal_year 1989
_chemical_formula_structural 'Ba6 Nd2 Al4 O15'
_chemical_formula_sum 'Al4 Ba6 Nd2 O15'
_chemical_name_systematic 'Hexabarium dineodymium tetraaluminium oxide'
_space_group_IT_number 186
_symmetry_cell_setting hexagonal
_symmetry_Int_Tables_number 186
_symmetry_space_group_name_Hall 'P 6c -2c'
_symmetry_space_group_name_H-M 'P 63 m c'
_cell_angle_alpha 90
_cell_angle_beta 90
_cell_angle_gamma 120
_cell_formula_units_Z 2
_cell_length_a 11.5696(11)
_cell_length_b 11.5696(11)
_cell_length_c 6.9662(15)
_cell_volume 807.5
_refine_ls_R_factor_all 0.029
_cod_database_code 2002450

loop_
_symmetry_equiv_pos_as_xyz
x,y,z
-y,x-y,z
y-x,-x,z
-y,-x,z
y-x,y,z
x,x-y,z
-x,-y,1/2+z
y,y-x,1/2+z
x-y,x,1/2+z
y,x,1/2+z
x-y,-y,1/2+z
-x,y-x,1/2+z

loop_
_atom_site_label
_atom_site_type_symbol
_atom_site_symmetry_multiplicity
_atom_site_Wyckoff_symbol
_atom_site_fract_x
_atom_site_fract_y
_atom_site_fract_z
_atom_site_occupancy
_atom_site_attached_hydrogens
_atom_site_calc_flag
Ba1 Ba2+ 2 a 0. 0. 0. 1. 0 d
Ba2 Ba2+ 6 c 0.17156(4) 0.82844(4) 0.18163(26) 1. 0 d
Ba3 Ba2+ 2 b 0.33333 0.66667 0.48613(33) 1. 0 d
Ba4 Ba2+ 6 c 0.47901(3) 0.52099(3) 0.85897(26) 0.33 0 d
Nd1 Nd3+ 6 c 0.47901(3) 0.52099(3) 0.85897(26) 0.67 0 d
Al1 Al3+ 2 b 0.3333 0.6667 0.0344(11) 1. 0 d
Al2 Al3+ 6 c 0.1810(2) 0.8190(2) 0.6784(8) 1. 0 d
O1 O2- 12 d 0.6749(8) 0.0722(7) 0.047(1) 1. 0 d
O2 O2- 6 c 0.2458(4) 0.7542(4) 0.8512(16) 1. 0 d
O3 O2- 6 c 0.4206(5) 0.5794(5) 0.1840(16) 1. 0 d
O4 O2- 6 c 0.9001(6) 0.0999(6) 0.2686(17) 1. 0 d

loop_
_atom_type_symbol
_atom_type_oxidation_number
Ba2+ 2.000
Nd3+ 3.000
Al3+ 3.000
O2- -2.000
